data_7720161
loop_
_publ_author_name
'Rich, David'
'Rai, Khusbu'
'Upreti, Dinesh'
'Hu, Jin'
'Wang, Fei'
'Wang, Jian'

_publ_section_title
;
 Synthesis, crystal growth, and optical and magnetic properties of three
 bimetallic thiocyanates TBi(SCN)<sub>5</sub> (T = Mn, Cd) and
 FeBi(SCN)<sub>6</sub>.
;
_journal_issue 9
_journal_name_full 'Dalton transactions (Cambridge, England : 2003)'
_journal_page_first 3909
_journal_page_last 3916
_journal_paper_doi 10.1039/d5dt02869h
_journal_volume 55
_journal_year 2026
_chemical_formula_moiety 'Bi C5 Mn N5 S5'
_chemical_formula_sum 'C5 Bi Mn N5 S5'
_chemical_formula_weight 554.32
_space_group_crystal_system triclinic
_space_group_IT_number 2
_space_group_name_Hall '-P 1'
_space_group_name_H-M_alt 'P -1'
_atom_sites_solution_primary dual
_audit_creation_date 2026-01-06
_audit_creation_method
;
Olex2 1.5
(compiled 2025.07.13 svn.rb7424aed for OlexSys, GUI svn.r7314)
;
_audit_update_record
;
2026-01-07 deposited with the CCDC.	2026-01-30 downloaded from the CCDC.
;
_cell_angle_alpha 72.752(6)
_cell_angle_beta 68.422(6)
_cell_angle_gamma 87.908(5)
_cell_formula_units_Z 2
_cell_length_a 8.0498(5)
_cell_length_b 9.2749(5)
_cell_length_c 10.7779(8)
_cell_measurement_reflns_used 4153
_cell_measurement_temperature 293(2)
_cell_measurement_theta_max 29.2040
_cell_measurement_theta_min 2.1640
_cell_volume 712.26(9)
_computing_cell_refinement 'CrysAlisPro 1.171.43.143a (Rigaku OD, 2024)'
_computing_data_collection 'CrysAlisPro system (CCD 43.144a 64-bit (release 23-01-2025))'
_computing_data_reduction 'CrysAlisPro 1.171.43.143a (Rigaku OD, 2024)'
_computing_molecular_graphics 'Olex2 1.5 (Dolomanov et al., 2009)'
_computing_publication_material 'Olex2 1.5 (Dolomanov et al., 2009)'
_computing_structure_refinement 'SHELXL 2019/3 (Sheldrick, 2015)'
_computing_structure_solution 'SHELXT 2018/2 (Sheldrick, 2018)'
_diffrn_ambient_temperature 293(2)
_diffrn_detector 'Hybrid Pixel Array Detector'
_diffrn_detector_area_resol_mean 10.0000
_diffrn_measured_fraction_theta_full 0.994
_diffrn_measured_fraction_theta_max 0.944
_diffrn_measurement_details
;
List of Runs (angles in degrees, time in seconds):

  # Type    Start    End  Width  t~exp~   \w     \q     \k     \f   Frames
#--------------------------------------------------------------------------
  1  \w    -72.00  -9.00   0.50    6.00    --   20.00  54.00 -90.00  126
  2  \w     26.00 109.00   0.50    6.00    --   20.00  54.00 -90.00  166
  3  \w    -71.00 -41.00   0.50    6.00    --   20.00  54.00-180.00   60
  4  \w      3.00  46.00   0.50    6.00    --   20.00  54.00-180.00   86
  5  \w     85.00 110.00   0.50    6.00    --   20.00  54.00-180.00   50
  6  \w    -29.00  46.00   0.50    6.00    --   20.00  54.00 -30.00  150
  7  \w     69.00  94.00   0.50    6.00    --   20.00  54.00 -30.00   50
  8  \w    -73.00  92.00   0.50    6.00    --   20.00  54.00 120.00  330
  9  \w    -60.00  63.00   0.50    6.00    --   20.00  54.00-150.00  246
 10  \w     74.00 100.00   0.50    6.00    --   20.00  54.00-150.00   52
 11  \w    -72.00 -15.00   0.50    6.00    --   20.00  54.00   0.00  114
 12  \w     -9.00  19.00   0.50    6.00    --   20.00  54.00   0.00   56
 13  \w     79.00 104.00   0.50    6.00    --   20.00  54.00   0.00   50
 14  \w    -24.00   7.00   0.50    6.00    --   20.00  54.00 -60.00   62
 15  \w    -67.00  63.00   0.50    6.00    --   20.00  54.00  57.79  260
;
_diffrn_measurement_device 'two-circle diffractometer'
_diffrn_measurement_device_type 'XtaLAB Mini II'
_diffrn_measurement_method '\w scans'
_diffrn_orient_matrix_type 'CrysAlisPro convention (1999,Acta A55,543-557)'
_diffrn_orient_matrix_UB_11 -0.0652341000
_diffrn_orient_matrix_UB_12 0.0535219000
_diffrn_orient_matrix_UB_13 0.0084867000
_diffrn_orient_matrix_UB_21 -0.0281478000
_diffrn_orient_matrix_UB_22 -0.0177635000
_diffrn_orient_matrix_UB_23 -0.0492365000
_diffrn_orient_matrix_UB_31 -0.0631738000
_diffrn_orient_matrix_UB_32 -0.0572288000
_diffrn_orient_matrix_UB_33 0.0549958000
_diffrn_radiation_monochromator graphite
_diffrn_radiation_probe x-ray
_diffrn_radiation_type 'Mo K\a'
_diffrn_radiation_wavelength 0.71073
_diffrn_reflns_av_R_equivalents 0.0463
_diffrn_reflns_av_unetI/netI 0.0627
_diffrn_reflns_Laue_measured_fraction_full 0.994
_diffrn_reflns_Laue_measured_fraction_max 0.944
_diffrn_reflns_limit_h_max 11
_diffrn_reflns_limit_h_min -11
_diffrn_reflns_limit_k_max 13
_diffrn_reflns_limit_k_min -13
_diffrn_reflns_limit_l_max 15
_diffrn_reflns_limit_l_min -15
_diffrn_reflns_number 11871
_diffrn_reflns_point_group_measured_fraction_full 0.994
_diffrn_reflns_point_group_measured_fraction_max 0.944
_diffrn_reflns_theta_full 25.242
_diffrn_reflns_theta_max 30.553
_diffrn_reflns_theta_min 2.133
_diffrn_source 'fine-focus sealed X-ray tube'
_diffrn_source_type 'Rigaku (Mo) X-ray Source'
_exptl_absorpt_coefficient_mu 13.938
_exptl_absorpt_correction_T_max 1.00000
_exptl_absorpt_correction_T_min 0.51535
_exptl_absorpt_correction_type multi-scan
_exptl_absorpt_process_details
;
CrysAlisPro 1.171.43.143a (Rigaku Oxford Diffraction, 2024)
Empirical absorption correction using spherical harmonics,
implemented in SCALE3 ABSPACK scaling algorithm.
;
_exptl_crystal_colour 'clear orange'
_exptl_crystal_colour_lustre clear
_exptl_crystal_colour_primary orange
_exptl_crystal_density_diffrn 2.585
_exptl_crystal_description needle
_exptl_crystal_F_000 506
_refine_diff_density_max 1.062
_refine_diff_density_min -1.504
_refine_diff_density_rms 0.189
_refine_ls_extinction_coef 0.00065(18)
_refine_ls_extinction_expression Fc^*^=kFc[1+0.001xFc^2^\l^3^/sin(2\q)]^-1/4^
_refine_ls_extinction_method 'SHELXL-2019/2 (Sheldrick 2019)'
_refine_ls_goodness_of_fit_ref 1.005
_refine_ls_hydrogen_treatment undef
_refine_ls_matrix_type full
_refine_ls_number_parameters 155
_refine_ls_number_reflns 4133
_refine_ls_number_restraints 0
_refine_ls_restrained_S_all 1.005
_refine_ls_R_factor_all 0.0556
_refine_ls_R_factor_gt 0.0355
_refine_ls_shift/su_max 0.000
_refine_ls_shift/su_mean 0.000
_refine_ls_structure_factor_coef Fsqd
_refine_ls_weighting_details 'w=1/[\s^2^(Fo^2^)+(0.0193P)^2^] where P=(Fo^2^+2Fc^2^)/3'
_refine_ls_weighting_scheme calc
_refine_ls_wR_factor_gt 0.0579
_refine_ls_wR_factor_ref 0.0621
_reflns_Friedel_coverage 0.000
_reflns_number_gt 3249
_reflns_number_total 4133
_reflns_threshold_expression 'I > 2\s(I)'
_cod_data_source_file d5dt02869h2.cif
_cod_data_source_block jian
_cod_depositor_comments 'Adding full bibliography for 7720161--7720162.cif.'
_cod_database_code 7720161
_shelx_shelxl_version_number 2019/3
_chemical_oxdiff_formula BiMn(SCN)5
_shelx_space_group_comment
;
The symmetry employed for this shelxl refinement is uniquely defined
by the following loop, which should always be used as a source of
symmetry information in preference to the above space-group names.
They are only intended as comments.
;
_olex2_refinement_description
;
;
_olex2_submission_special_instructions 'No special instructions were received'
_oxdiff_exptl_absorpt_empirical_details
;
Empirical correction (ABSPACK) includes:
- Absorption correction using spherical harmonics
- Frame scaling
;
_oxdiff_exptl_absorpt_empirical_full_max 1.811
_oxdiff_exptl_absorpt_empirical_full_min 0.695

loop_
_space_group_symop_operation_xyz
'x, y, z'
'-x, -y, -z'

loop_
_atom_site_label
_atom_site_type_symbol
_atom_site_fract_x
_atom_site_fract_y
_atom_site_fract_z
_atom_site_U_iso_or_equiv
_atom_site_adp_type
_atom_site_occupancy
_atom_site_site_symmetry_order
_atom_site_calc_flag
_atom_site_refinement_flags_posn
_atom_site_refinement_flags_adp
_atom_site_refinement_flags_occupancy
_atom_site_disorder_assembly
_atom_site_disorder_group
Bi1 Bi 0.09950(3) 0.13713(2) 0.78061(2) 0.02974(7) Uani 1 1 d . . . . .
Mn1 Mn 0.43099(10) 0.37562(8) 0.17339(8) 0.02931(18) Uani 1 1 d . . . . .
S3 S 0.26265(19) -0.01932(16) 0.00728(16) 0.0381(3) Uani 1 1 d . . . . .
S5 S -0.0901(2) 0.26936(19) 0.62644(16) 0.0477(4) Uani 1 1 d . . . . .
S1 S 0.5780(2) 0.71733(19) 0.39888(16) 0.0511(4) Uani 1 1 d . . . . .
S2 S 0.8266(3) 0.05655(19) 0.3804(2) 0.0606(5) Uani 1 1 d . . . . .
S4 S -0.0336(2) 0.6402(3) 0.0793(3) 0.0883(8) Uani 1 1 d . . . . .
N4 N 0.3138(6) 0.5612(5) 0.0424(4) 0.0317(10) Uani 1 1 d . . . . .
N3 N 0.3323(6) 0.2130(5) 0.1027(5) 0.0388(11) Uani 1 1 d . . . . .
N5 N 0.1897(6) 0.3298(5) 0.3627(5) 0.0428(12) Uani 1 1 d . . . . .
N1 N 0.5201(6) 0.5549(5) 0.2347(5) 0.0387(11) Uani 1 1 d . . . . .
N2 N 0.5896(6) 0.2182(6) 0.2665(5) 0.0478(13) Uani 1 1 d . . . . .
C5 C 0.0767(7) 0.3050(6) 0.4701(6) 0.0323(12) Uani 1 1 d . . . . .
C3 C 0.3015(7) 0.1183(6) 0.0646(5) 0.0320(12) Uani 1 1 d . . . . .
C4 C 0.1701(7) 0.5977(6) 0.0609(5) 0.0311(12) Uani 1 1 d . . . . .
C1 C 0.5461(7) 0.6218(5) 0.2994(5) 0.0326(12) Uani 1 1 d . . . . .
C2 C 0.6866(8) 0.1525(6) 0.3120(6) 0.0371(13) Uani 1 1 d . . . . .

loop_
_atom_site_aniso_label
_atom_site_aniso_U_11
_atom_site_aniso_U_22
_atom_site_aniso_U_33
_atom_site_aniso_U_23
_atom_site_aniso_U_13
_atom_site_aniso_U_12
Bi1 0.02619(11) 0.03642(12) 0.02875(12) -0.01486(9) -0.00871(8) 0.00171(8)
Mn1 0.0282(4) 0.0311(4) 0.0313(4) -0.0129(4) -0.0115(4) 0.0033(3)
S3 0.0335(8) 0.0395(8) 0.0477(9) -0.0231(7) -0.0147(7) 0.0032(6)
S5 0.0299(8) 0.0691(11) 0.0374(9) -0.0138(8) -0.0082(7) 0.0160(7)
S1 0.0414(9) 0.0700(11) 0.0426(9) -0.0326(8) -0.0027(7) -0.0151(8)
S2 0.0852(13) 0.0521(10) 0.0894(14) -0.0467(10) -0.0659(12) 0.0372(9)
S4 0.0381(10) 0.1364(19) 0.160(2) -0.1293(18) -0.0529(13) 0.0446(11)
N4 0.030(3) 0.034(2) 0.033(3) -0.014(2) -0.012(2) 0.0047(19)
N3 0.037(3) 0.038(3) 0.047(3) -0.019(2) -0.016(2) 0.001(2)
N5 0.045(3) 0.042(3) 0.037(3) -0.010(2) -0.012(3) -0.003(2)
N1 0.034(3) 0.046(3) 0.042(3) -0.022(2) -0.014(2) -0.003(2)
N2 0.049(3) 0.053(3) 0.047(3) -0.020(3) -0.022(3) 0.021(3)
C5 0.030(3) 0.031(3) 0.039(3) -0.011(3) -0.016(3) 0.005(2)
C3 0.025(3) 0.034(3) 0.034(3) -0.010(2) -0.007(2) 0.002(2)
C4 0.033(3) 0.035(3) 0.035(3) -0.021(2) -0.015(3) 0.007(2)
C1 0.024(3) 0.036(3) 0.034(3) -0.008(2) -0.008(2) -0.004(2)
C2 0.043(3) 0.032(3) 0.041(3) -0.016(3) -0.016(3) 0.008(3)

loop_
_atom_type_symbol
_atom_type_description
_atom_type_scat_dispersion_real
_atom_type_scat_dispersion_imag
_atom_type_scat_source
C C 0.0033 0.0016 'International Tables Vol C Tables 4.2.6.8 and 6.1.1.4'
N N 0.0061 0.0033 'International Tables Vol C Tables 4.2.6.8 and 6.1.1.4'
S S 0.1246 0.1234 'International Tables Vol C Tables 4.2.6.8 and 6.1.1.4'
Mn Mn 0.3368 0.7283 'International Tables Vol C Tables 4.2.6.8 and 6.1.1.4'
Bi Bi -4.1077 10.2566 'International Tables Vol C Tables 4.2.6.8 and 6.1.1.4'

loop_
_geom_angle_atom_site_label_1
_geom_angle_atom_site_label_2
_geom_angle_atom_site_label_3
_geom_angle
_geom_angle_site_symmetry_1
_geom_angle_site_symmetry_3
_geom_angle_publ_flag
S5 Bi1 S3 81.92(4) . 2_556 ?
S5 Bi1 S1 97.33(5) . 2_666 ?
S5 Bi1 S2 84.05(5) . 2_656 ?
S5 Bi1 S4 92.26(5) . 2_566 ?
S1 Bi1 S3 171.14(4) 2_666 2_556 ?
S1 Bi1 S2 85.45(5) 2_666 2_656 ?
S1 Bi1 S4 90.76(5) 2_666 2_566 ?
S2 Bi1 S3 103.21(5) 2_656 2_556 ?
S2 Bi1 S4 174.32(6) 2_656 2_566 ?
S4 Bi1 S3 80.46(5) 2_566 2_556 ?
N4 Mn1 N4 81.94(15) . 2_665 ?
N3 Mn1 N4 88.29(16) . . ?
N3 Mn1 N4 88.47(15) . 2_665 ?
N3 Mn1 N5 91.45(17) . . ?
N3 Mn1 N1 175.07(17) . . ?
N3 Mn1 N2 94.55(17) . . ?
N5 Mn1 N4 94.20(17) . . ?
N5 Mn1 N4 176.14(16) . 2_665 ?
N5 Mn1 N1 88.71(16) . . ?
N1 Mn1 N4 86.79(15) . . ?
N1 Mn1 N4 91.05(15) . 2_665 ?
N2 Mn1 N4 169.29(18) . . ?
N2 Mn1 N4 87.81(17) . 2_665 ?
N2 Mn1 N5 96.05(18) . . ?
N2 Mn1 N1 90.33(17) . . ?
C3 S3 Bi1 99.09(18) . 2_556 ?
C5 S5 Bi1 97.03(18) . . ?
C1 S1 Bi1 98.25(18) . 2_666 ?
C2 S2 Bi1 95.06(18) . 2_656 ?
C4 S4 Bi1 105.10(17) . 2_566 ?
Mn1 N4 Mn1 98.06(15) . 2_665 ?
C4 N4 Mn1 127.9(4) . 2_665 ?
C4 N4 Mn1 132.8(4) . . ?
C3 N3 Mn1 170.7(4) . . ?
C5 N5 Mn1 171.8(5) . . ?
C1 N1 Mn1 162.4(4) . . ?
C2 N2 Mn1 170.8(5) . . ?
N5 C5 S5 179.4(5) . . ?
N3 C3 S3 178.5(5) . . ?
N4 C4 S4 175.2(4) . . ?
N1 C1 S1 178.1(5) . . ?
N2 C2 S2 179.3(6) . . ?

loop_
_geom_bond_atom_site_label_1
_geom_bond_atom_site_label_2
_geom_bond_distance
_geom_bond_site_symmetry_2
_geom_bond_publ_flag
Bi1 S3 2.9611(15) 2_556 ?
Bi1 S5 2.6676(15) . ?
Bi1 S1 2.7049(15) 2_666 ?
Bi1 S2 2.7572(15) 2_656 ?
Bi1 S4 2.8303(15) 2_566 ?
Mn1 N4 2.396(4) 2_665 ?
Mn1 N4 2.294(4) . ?
Mn1 N3 2.168(4) . ?
Mn1 N5 2.179(5) . ?
Mn1 N1 2.191(4) . ?
Mn1 N2 2.169(5) . ?
S3 C3 1.658(5) . ?
S5 C5 1.670(6) . ?
S1 C1 1.668(5) . ?
S2 C2 1.659(6) . ?
S4 C4 1.626(5) . ?
N4 C4 1.155(6) . ?
N3 C3 1.143(6) . ?
N5 C5 1.142(6) . ?
N1 C1 1.136(6) . ?
N2 C2 1.137(6) . ?
